data_7052059
loop_
_publ_author_name
'Day, Joanna K.'
'Baghurst, Rebecca E.'
'Strevens, Robert R.'
'Light, Mark E.'
'Hursthouse, Michael B.'
'Stengel, Bruno F.'
'Fallis, Ian A.'
'Aldridge, Simon'

_publ_section_title
;
 Influence of ligand backbone flexibility in group 4 metal complexes of
 tetradentate mixed tertiary amine/alkoxide ligands
;
_journal_issue 1
_journal_name_full 'New Journal of Chemistry'
_journal_page_first 135
_journal_paper_doi 10.1039/b608680b
_journal_volume 31
_journal_year 2007
_chemical_formula_sum 'C22 H48 N2 O4 Ti'
_chemical_formula_weight 452.52
_chemical_name_systematic
;
?
;
_space_group_IT_number 2
_symmetry_cell_setting triclinic
_symmetry_space_group_name_Hall '-P 1'
_symmetry_space_group_name_H-M 'P -1'
_atom_sites_solution_hydrogens geom
_atom_sites_solution_primary direct
_atom_sites_solution_secondary difmap
_audit_creation_method SHELXL-97
_cell_angle_alpha 93.801(5)
_cell_angle_beta 98.098(5)
_cell_angle_gamma 112.844(5)
_cell_formula_units_Z 2
_cell_length_a 8.830(5)
_cell_length_b 9.726(5)
_cell_length_c 17.047(5)
_cell_measurement_temperature 120(2)
_cell_volume 1323.9(11)
_computing_cell_refinement 'DENZO (Otwinowski and MInor, 1997)'
_computing_data_collection 'COLLECT (Hooft, 1998)'
_computing_data_reduction 'DENZO, COLLECT, MAXUS (Mackay et al., 1998)'
_computing_molecular_graphics 'CAMERON (Watkin, et al., 1993)'
_computing_publication_material 'WINGX (Farrugia, 1998)'
_computing_structure_refinement 'SHELXL-97 (Sheldrick, 1997)'
_computing_structure_solution 'SHELXS-97 (Sheldrick, 1990)'
_diffrn_ambient_temperature 120(2)
_diffrn_detector_area_resol_mean '9.091 pixels mm^1^'
_diffrn_measured_fraction_theta_full 0.978
_diffrn_measured_fraction_theta_max 0.978
_diffrn_measurement_device_type 'Bruker Nonius Kappa CCD Area detector'
_diffrn_measurement_method '\f and \w scans to fill the asymmetric unit'
_diffrn_radiation_monochromator graphite
_diffrn_radiation_source 'fine-focus sealed tube'
_diffrn_radiation_type MoK\a
_diffrn_radiation_wavelength 0.71069
_diffrn_reflns_av_R_equivalents 0.0501
_diffrn_reflns_av_sigmaI/netI 0.0526
_diffrn_reflns_limit_h_max 10
_diffrn_reflns_limit_h_min -10
_diffrn_reflns_limit_k_max 11
_diffrn_reflns_limit_k_min -11
_diffrn_reflns_limit_l_max 20
_diffrn_reflns_limit_l_min -20
_diffrn_reflns_number 13694
_diffrn_reflns_theta_full 25.03
_diffrn_reflns_theta_max 25.03
_diffrn_reflns_theta_min 2.98
_exptl_absorpt_coefficient_mu 0.349
_exptl_absorpt_correction_T_max 0.9930
_exptl_absorpt_correction_T_min 0.9025
_exptl_absorpt_correction_type multi-scan
_exptl_absorpt_process_details 'SORTAV (Blessing, 1997)'
_exptl_crystal_density_diffrn 1.135
_exptl_crystal_density_method 'not measured'
_exptl_crystal_F_000 496
_exptl_crystal_size_max 0.30
_exptl_crystal_size_mid 0.20
_exptl_crystal_size_min 0.02
_refine_diff_density_max 0.209
_refine_diff_density_min -0.366
_refine_diff_density_rms 0.054
_refine_ls_extinction_coef 0.0073(15)
_refine_ls_extinction_expression Fc^*^=kFc[1+0.001xFc^2^\l^3^/sin(2\q)]^-1/4^
_refine_ls_extinction_method SHELXL
_refine_ls_goodness_of_fit_ref 1.030
_refine_ls_hydrogen_treatment constr
_refine_ls_matrix_type full
_refine_ls_number_parameters 275
_refine_ls_number_reflns 4583
_refine_ls_number_restraints 0
_refine_ls_restrained_S_all 1.030
_refine_ls_R_factor_all 0.0538
_refine_ls_R_factor_gt 0.0416
_refine_ls_shift/su_max 0.000
_refine_ls_shift/su_mean 0.000
_refine_ls_structure_factor_coef Fsqd
_refine_ls_weighting_details 'calc w=1/[\s^2^(Fo^2^)+(0.0247P)^2^+1.0046P] where P=(Fo^2^+2Fc^2^)/3'
_refine_ls_weighting_scheme calc
_refine_ls_wR_factor_gt 0.0881
_refine_ls_wR_factor_ref 0.0932
_reflns_number_gt 3854
_reflns_number_total 4583
_reflns_threshold_expression >2sigma(I)
_cod_data_source_file b608680b.txt
_cod_data_source_block s92_2
_cod_depositor_comments
;
The following automatic conversions were performed:
'_symmetry_cell_setting' value 'Triclinic' changed to 'triclinic'
according to '/home/saulius/struct/CIF-dictionaries/cif_core.dic'
dictionary named 'cif_core.dic' version 2.4.1 from 2010-06-29.

Automatic conversion script
Id: cif_fix_enum 1527 2010-12-29 10:47:43Z saulius 

The following automatic conversions were performed:

'_exptl_absorpt_correction_type' tag value 'Multi-scans' was replaced
with 'multi-scan' value.

Automatic conversion script
Id: cif_fix_values 1646 2011-03-28 12:23:43Z adriana 
;
_cod_original_sg_symbol_H-M P-1
_cod_database_code 7052059

loop_
_symmetry_equiv_pos_as_xyz
'x, y, z'
'-x, -y, -z'

loop_
_atom_site_label
_atom_site_type_symbol
_atom_site_fract_x
_atom_site_fract_y
_atom_site_fract_z
_atom_site_U_iso_or_equiv
_atom_site_adp_type
_atom_site_occupancy
_atom_site_symmetry_multiplicity
_atom_site_calc_flag
_atom_site_refinement_flags
_atom_site_disorder_assembly
_atom_site_disorder_group
N1 N 0.6552(2) 0.10074(19) 0.26968(10) 0.0206(4) Uani 1 1 d . . .
N2 N 0.8831(2) 0.35876(19) 0.21379(10) 0.0203(4) Uani 1 1 d . . .
O1 O 0.51009(17) 0.19092(14) 0.15463(8) 0.0184(3) Uani 1 1 d . . .
O2 O 0.79413(16) 0.43342(15) 0.34162(8) 0.0189(3) Uani 1 1 d . . .
O3 O 0.46284(17) 0.27679(16) 0.30965(8) 0.0225(3) Uani 1 1 d . . .
O4 O 0.62997(17) 0.48719(15) 0.20019(8) 0.0221(3) Uani 1 1 d . . .
Ti1 Ti 0.62959(4) 0.32558(4) 0.24996(2) 0.01705(13) Uani 1 1 d . . .
C1 C 0.4493(2) 0.0329(2) 0.14554(12) 0.0180(4) Uani 1 1 d . . .
H1 H 0.5121 0.0018 0.1085 0.022 Uiso 1 1 calc R . .
C2 C 0.4911(3) -0.0130(2) 0.22750(12) 0.0208(5) Uani 1 1 d . . .
H2A H 0.4036 -0.0191 0.2593 0.025 Uiso 1 1 calc R . .
H2B H 0.4954 -0.1132 0.2206 0.025 Uiso 1 1 calc R . .
C3 C 0.7926(3) 0.0914(2) 0.23104(14) 0.0252(5) Uani 1 1 d . . .
H3A H 0.7523 0.0597 0.1729 0.030 Uiso 1 1 calc R . .
H3B H 0.8291 0.0156 0.2535 0.030 Uiso 1 1 calc R . .
C4 C 0.9379(3) 0.2434(2) 0.24553(14) 0.0256(5) Uani 1 1 d . . .
H4A H 0.9822 0.2722 0.3036 0.031 Uiso 1 1 calc R . .
H4B H 1.0284 0.2380 0.2188 0.031 Uiso 1 1 calc R . .
C5 C 0.9948(3) 0.5102(2) 0.25610(12) 0.0212(5) Uani 1 1 d . . .
H5A H 0.9722 0.5883 0.2283 0.025 Uiso 1 1 calc R . .
H5B H 1.1129 0.5269 0.2565 0.025 Uiso 1 1 calc R . .
C6 C 0.9637(2) 0.5213(2) 0.34214(12) 0.0187(4) Uani 1 1 d . . .
H6 H 1.0306 0.4751 0.3744 0.022 Uiso 1 1 calc R . .
C7 C 0.2622(2) -0.0410(2) 0.10775(12) 0.0190(4) Uani 1 1 d . . .
C8 C 0.2419(3) 0.0141(2) 0.02642(13) 0.0254(5) Uani 1 1 d . . .
H8A H 0.3169 -0.0058 -0.0056 0.038 Uiso 1 1 calc R . .
H8B H 0.2697 0.1225 0.0343 0.038 Uiso 1 1 calc R . .
H8C H 0.1260 -0.0392 -0.0015 0.038 Uiso 1 1 calc R . .
C9 C 0.1555(3) 0.0033(3) 0.15963(14) 0.0277(5) Uani 1 1 d . . .
H9A H 0.0414 -0.0297 0.1297 0.042 Uiso 1 1 calc R . .
H9B H 0.2038 0.1128 0.1740 0.042 Uiso 1 1 calc R . .
H9C H 0.1530 -0.0450 0.2084 0.042 Uiso 1 1 calc R . .
C10 C 0.2043(3) -0.2127(2) 0.09542(14) 0.0290(5) Uani 1 1 d . . .
H10A H 0.0885 -0.2592 0.0667 0.043 Uiso 1 1 calc R . .
H10B H 0.2111 -0.2491 0.1475 0.043 Uiso 1 1 calc R . .
H10C H 0.2762 -0.2396 0.0642 0.043 Uiso 1 1 calc R . .
C11 C 0.6811(3) 0.0787(3) 0.35465(13) 0.0292(5) Uani 1 1 d . . .
H11A H 0.5924 0.0898 0.3797 0.044 Uiso 1 1 calc R . .
H11B H 0.7898 0.1540 0.3822 0.044 Uiso 1 1 calc R . .
H11C H 0.6781 -0.0224 0.3585 0.044 Uiso 1 1 calc R . .
C12 C 0.8803(3) 0.3556(3) 0.12684(13) 0.0299(5) Uani 1 1 d . . .
H12A H 0.8429 0.4319 0.1074 0.045 Uiso 1 1 calc R . .
H12B H 0.8032 0.2559 0.0994 0.045 Uiso 1 1 calc R . .
H12C H 0.9928 0.3770 0.1160 0.045 Uiso 1 1 calc R . .
C13 C 1.0186(3) 0.6848(2) 0.38205(13) 0.0219(5) Uani 1 1 d . . .
C14 C 1.2056(3) 0.7717(3) 0.38303(16) 0.0353(6) Uani 1 1 d . . .
H14A H 1.2439 0.8714 0.4140 0.053 Uiso 1 1 calc R . .
H14B H 1.2248 0.7829 0.3281 0.053 Uiso 1 1 calc R . .
H14C H 1.2676 0.7162 0.4076 0.053 Uiso 1 1 calc R . .
C15 C 0.9187(3) 0.7647(2) 0.33875(14) 0.0305(5) Uani 1 1 d . . .
H15A H 0.7989 0.7042 0.3346 0.046 Uiso 1 1 calc R . .
H15B H 0.9451 0.7773 0.2850 0.046 Uiso 1 1 calc R . .
H15C H 0.9483 0.8637 0.3689 0.046 Uiso 1 1 calc R . .
C16 C 0.9880(3) 0.6798(2) 0.46811(13) 0.0301(5) Uani 1 1 d . . .
H16A H 1.0590 0.6375 0.4980 0.045 Uiso 1 1 calc R . .
H16B H 0.8704 0.6167 0.4681 0.045 Uiso 1 1 calc R . .
H16C H 1.0151 0.7820 0.4934 0.045 Uiso 1 1 calc R . .
C17 C 0.5482(3) 0.5058(2) 0.12665(13) 0.0240(5) Uani 1 1 d . . .
H17 H 0.5464 0.4293 0.0839 0.029 Uiso 1 1 calc R . .
C18 C 0.6458(3) 0.6613(3) 0.10637(15) 0.0360(6) Uani 1 1 d . . .
H18A H 0.6537 0.7373 0.1493 0.054 Uiso 1 1 calc R . .
H18B H 0.5884 0.6761 0.0561 0.054 Uiso 1 1 calc R . .
H18C H 0.7583 0.6714 0.1005 0.054 Uiso 1 1 calc R . .
C19 C 0.3701(3) 0.4806(3) 0.13218(17) 0.0389(6) Uani 1 1 d . . .
H19A H 0.3107 0.3784 0.1444 0.058 Uiso 1 1 calc R . .
H19B H 0.3141 0.4935 0.0811 0.058 Uiso 1 1 calc R . .
H19C H 0.3703 0.5537 0.1747 0.058 Uiso 1 1 calc R . .
C20 C 0.4551(3) 0.3382(2) 0.38650(13) 0.0238(5) Uani 1 1 d . . .
H20 H 0.5663 0.3695 0.4220 0.029 Uiso 1 1 calc R . .
C21 C 0.4150(3) 0.4750(3) 0.37860(14) 0.0316(6) Uani 1 1 d . . .
H21A H 0.5021 0.5503 0.3559 0.047 Uiso 1 1 calc R . .
H21B H 0.4103 0.5178 0.4314 0.047 Uiso 1 1 calc R . .
H21C H 0.3068 0.4455 0.3433 0.047 Uiso 1 1 calc R . .
C22 C 0.3244(3) 0.2183(3) 0.42187(16) 0.0433(7) Uani 1 1 d . . .
H22A H 0.2155 0.1849 0.3866 0.065 Uiso 1 1 calc R . .
H22B H 0.3178 0.2600 0.4746 0.065 Uiso 1 1 calc R . .
H22C H 0.3554 0.1325 0.4273 0.065 Uiso 1 1 calc R . .

loop_
_atom_site_aniso_label
_atom_site_aniso_U_11
_atom_site_aniso_U_22
_atom_site_aniso_U_33
_atom_site_aniso_U_23
_atom_site_aniso_U_13
_atom_site_aniso_U_12
N1 0.0203(9) 0.0226(9) 0.0188(9) 0.0001(7) 0.0009(7) 0.0101(8)
N2 0.0180(9) 0.0216(9) 0.0197(9) -0.0020(7) 0.0039(7) 0.0069(8)
O1 0.0186(7) 0.0141(7) 0.0206(8) 0.0010(6) 0.0035(6) 0.0047(6)
O2 0.0155(7) 0.0171(7) 0.0202(8) -0.0010(6) 0.0037(6) 0.0030(6)
O3 0.0190(8) 0.0222(8) 0.0248(8) -0.0022(6) 0.0081(6) 0.0060(7)
O4 0.0229(8) 0.0190(8) 0.0233(8) 0.0017(6) 0.0009(6) 0.0086(7)
Ti1 0.0154(2) 0.0156(2) 0.0196(2) 0.00005(15) 0.00421(15) 0.00562(16)
C1 0.0180(10) 0.0161(10) 0.0197(11) -0.0004(8) 0.0049(9) 0.0066(9)
C2 0.0202(11) 0.0176(11) 0.0238(12) 0.0003(9) 0.0028(9) 0.0075(9)
C3 0.0229(12) 0.0255(12) 0.0307(13) -0.0030(10) 0.0012(10) 0.0156(10)
C4 0.0207(11) 0.0285(12) 0.0298(13) -0.0031(10) 0.0017(9) 0.0145(10)
C5 0.0159(11) 0.0230(11) 0.0223(11) 0.0014(9) 0.0049(9) 0.0048(9)
C6 0.0159(10) 0.0184(11) 0.0210(11) 0.0024(9) 0.0028(9) 0.0062(9)
C7 0.0178(11) 0.0180(11) 0.0202(11) 0.0010(9) 0.0033(9) 0.0062(9)
C8 0.0215(12) 0.0262(12) 0.0243(12) 0.0011(9) 0.0024(9) 0.0060(10)
C9 0.0205(12) 0.0319(13) 0.0318(13) 0.0033(10) 0.0087(10) 0.0105(10)
C10 0.0239(12) 0.0205(12) 0.0342(14) -0.0002(10) -0.0001(10) 0.0025(10)
C11 0.0357(13) 0.0266(12) 0.0243(12) 0.0048(10) -0.0002(10) 0.0132(11)
C12 0.0238(12) 0.0404(14) 0.0245(12) -0.0016(10) 0.0083(10) 0.0115(11)
C13 0.0201(11) 0.0161(11) 0.0255(12) 0.0023(9) 0.0016(9) 0.0040(9)
C14 0.0255(13) 0.0201(12) 0.0514(16) -0.0003(11) 0.0028(11) 0.0020(10)
C15 0.0349(13) 0.0208(12) 0.0361(14) 0.0030(10) 0.0037(11) 0.0125(11)
C16 0.0390(14) 0.0207(12) 0.0250(13) -0.0065(10) 0.0005(10) 0.0092(11)
C17 0.0244(12) 0.0224(11) 0.0249(12) 0.0030(9) 0.0005(9) 0.0104(10)
C18 0.0401(15) 0.0292(13) 0.0346(14) 0.0127(11) 0.0064(12) 0.0082(12)
C19 0.0249(13) 0.0360(14) 0.0578(18) 0.0172(13) 0.0031(12) 0.0140(12)
C20 0.0232(11) 0.0263(12) 0.0222(11) -0.0008(9) 0.0085(9) 0.0094(10)
C21 0.0321(13) 0.0321(13) 0.0338(14) -0.0023(11) 0.0081(11) 0.0169(11)
C22 0.0508(17) 0.0353(15) 0.0472(17) 0.0075(12) 0.0318(14) 0.0130(13)

loop_
_atom_type_symbol
_atom_type_description
_atom_type_scat_dispersion_real
_atom_type_scat_dispersion_imag
_atom_type_scat_source
C C 0.0033 0.0016 'International Tables Vol C Tables 4.2.6.8 and 6.1.1.4'
H H 0.0000 0.0000 'International Tables Vol C Tables 4.2.6.8 and 6.1.1.4'
N N 0.0061 0.0033 'International Tables Vol C Tables 4.2.6.8 and 6.1.1.4'
O O 0.0106 0.0060 'International Tables Vol C Tables 4.2.6.8 and 6.1.1.4'
Ti Ti 0.2776 0.4457 'International Tables Vol C Tables 4.2.6.8 and 6.1.1.4'

loop_
_geom_angle_atom_site_label_1
_geom_angle_atom_site_label_2
_geom_angle_atom_site_label_3
_geom_angle
_geom_angle_site_symmetry_1
_geom_angle_site_symmetry_3
_geom_angle_publ_flag
C11 N1 C2 109.82(16) . . ?
C11 N1 C3 110.64(17) . . ?
C2 N1 C3 110.65(16) . . ?
C11 N1 Ti1 113.65(12) . . ?
C2 N1 Ti1 102.21(12) . . ?
C3 N1 Ti1 109.58(12) . . ?
C12 N2 C5 110.27(16) . . ?
C12 N2 C4 111.10(16) . . ?
C5 N2 C4 110.06(17) . . ?
C12 N2 Ti1 113.71(13) . . ?
C5 N2 Ti1 102.45(11) . . ?
C4 N2 Ti1 108.92(12) . . ?
C1 O1 Ti1 126.75(12) . . ?
C6 O2 Ti1 126.10(12) . . ?
C20 O3 Ti1 132.32(13) . . ?
C17 O4 Ti1 135.18(13) . . ?
O4 Ti1 O3 107.70(7) . . ?
O4 Ti1 O2 98.10(7) . . ?
O3 Ti1 O2 91.41(7) . . ?
O4 Ti1 O1 91.10(7) . . ?
O3 Ti1 O1 99.38(7) . . ?
O2 Ti1 O1 163.03(6) . . ?
O4 Ti1 N2 89.70(6) . . ?
O3 Ti1 N2 159.17(7) . . ?
O2 Ti1 N2 74.47(7) . . ?
O1 Ti1 N2 91.43(6) . . ?
O4 Ti1 N1 159.25(6) . . ?
O3 Ti1 N1 89.56(6) . . ?
O2 Ti1 N1 92.78(7) . . ?
O1 Ti1 N1 74.37(6) . . ?
N2 Ti1 N1 76.20(6) . . ?
O1 C1 C2 107.55(16) . . ?
O1 C1 C7 111.60(16) . . ?
C2 C1 C7 114.11(16) . . ?
N1 C2 C1 108.83(16) . . ?
N1 C3 C4 109.50(17) . . ?
N2 C4 C3 110.12(17) . . ?
N2 C5 C6 108.92(16) . . ?
O2 C6 C5 108.10(16) . . ?
O2 C6 C13 112.19(16) . . ?
C5 C6 C13 113.65(17) . . ?
C8 C7 C9 108.72(17) . . ?
C8 C7 C10 109.19(17) . . ?
C9 C7 C10 110.08(17) . . ?
C8 C7 C1 107.66(16) . . ?
C9 C7 C1 111.62(17) . . ?
C10 C7 C1 109.51(17) . . ?
C16 C13 C14 109.06(19) . . ?
C16 C13 C15 108.45(18) . . ?
C14 C13 C15 110.08(18) . . ?
C16 C13 C6 108.20(17) . . ?
C14 C13 C6 109.13(17) . . ?
C15 C13 C6 111.86(18) . . ?
O4 C17 C19 109.80(18) . . ?
O4 C17 C18 108.95(18) . . ?
C19 C17 C18 111.91(19) . . ?
O3 C20 C21 109.33(18) . . ?
O3 C20 C22 109.03(18) . . ?
C21 C20 C22 111.61(19) . . ?

loop_
_geom_bond_atom_site_label_1
_geom_bond_atom_site_label_2
_geom_bond_distance
_geom_bond_site_symmetry_2
_geom_bond_publ_flag
N1 C11 1.477(3) . ?
N1 C2 1.482(3) . ?
N1 C3 1.489(3) . ?
N1 Ti1 2.325(2) . ?
N2 C12 1.477(3) . ?
N2 C5 1.481(3) . ?
N2 C4 1.488(3) . ?
N2 Ti1 2.313(2) . ?
O1 C1 1.407(2) . ?
O1 Ti1 1.9056(15) . ?
O2 C6 1.405(2) . ?
O2 Ti1 1.9006(15) . ?
O3 C20 1.425(2) . ?
O3 Ti1 1.8363(15) . ?
O4 C17 1.415(2) . ?
O4 Ti1 1.8342(16) . ?
C1 C2 1.534(3) . ?
C1 C7 1.542(3) . ?
C3 C4 1.510(3) . ?
C5 C6 1.534(3) . ?
C6 C13 1.547(3) . ?
C7 C8 1.531(3) . ?
C7 C9 1.535(3) . ?
C7 C10 1.535(3) . ?
C13 C16 1.529(3) . ?
C13 C14 1.532(3) . ?
C13 C15 1.533(3) . ?
C17 C19 1.513(3) . ?
C17 C18 1.514(3) . ?
C20 C21 1.512(3) . ?
C20 C22 1.517(3) . ?
